data_7225901
loop_
_publ_author_name
'Mary Sheeba, Mani'
'Muthu Tamizh, M.'
'Babu, S. Ganesh'
'Bhuvanesh, Nattamai'
'Karvembu, R.'

_publ_section_title
;
 Ru(II)-p-cymene complexes containing ester of chiral D/L-phenylalanine
 derived aroylthiourea ligands for enantioselective reduction of
 pro-chiral ketones
;
_journal_name_full 'RSC Adv.'
_journal_paper_doi 10.1039/C6RA12428C
_journal_year 2016
_chemical_absolute_configuration ad
_chemical_formula_moiety 'C26 H30 Cl2 N2 O4 Ru S'
_chemical_formula_sum 'C26 H30 Cl2 N2 O4 Ru S'
_chemical_formula_weight 638.55
_chemical_name_systematic
;
 ?
;
_space_group_crystal_system orthorhombic
_space_group_IT_number 19
_space_group_name_Hall 'P 2ac 2ab'
_space_group_name_H-M_alt 'P 21 21 21'
_symmetry_space_group_name_Hall 'P 2ac 2ab'
_symmetry_space_group_name_H-M 'P 21 21 21'
_atom_sites_solution_hydrogens geom
_audit_creation_date 2015-03-04
_audit_creation_method
;
Olex2 1.2-beta
(compiled 2014.10.22 svn.r3046 for OlexSys, GUI svn.r4928)
;
_audit_update_record
;
2016-03-07 deposited with the CCDC.
2016-07-11 downloaded from the CCDC.
;
_cell_angle_alpha 90
_cell_angle_beta 90
_cell_angle_gamma 90
_cell_formula_units_Z 4
_cell_length_a 11.398(2)
_cell_length_b 13.064(3)
_cell_length_c 18.578(4)
_cell_measurement_reflns_used 9981
_cell_measurement_temperature 150.15
_cell_measurement_theta_max 27.428
_cell_measurement_theta_min 2.197
_cell_volume 2766.3(10)
_computing_cell_refinement 'SAINT v8.34A (Bruker, 2013)'
_computing_data_reduction 'SAINT v8.34A (Bruker, 2013)'
_computing_molecular_graphics 'Olex2 (Dolomanov et al., 2009)'
_computing_publication_material 'Olex2 (Dolomanov et al., 2009)'
_computing_structure_refinement 'XL (Sheldrick, 2008)'
_diffrn_ambient_temperature 150.15
_diffrn_measured_fraction_theta_full 1.000
_diffrn_measured_fraction_theta_max 0.999
_diffrn_measurement_device_type 'Bruker APEX-II CCD'
_diffrn_measurement_method '\f and \w scans'
_diffrn_radiation_type MoK\a
_diffrn_radiation_wavelength 0.71073
_diffrn_reflns_av_R_equivalents 0.0369
_diffrn_reflns_av_unetI/netI 0.0274
_diffrn_reflns_Laue_measured_fraction_full 1.000
_diffrn_reflns_Laue_measured_fraction_max 0.999
_diffrn_reflns_limit_h_max 14
_diffrn_reflns_limit_h_min -14
_diffrn_reflns_limit_k_max 16
_diffrn_reflns_limit_k_min -16
_diffrn_reflns_limit_l_max 23
_diffrn_reflns_limit_l_min -24
_diffrn_reflns_number 32418
_diffrn_reflns_point_group_measured_fraction_full 1.000
_diffrn_reflns_point_group_measured_fraction_max 0.997
_diffrn_reflns_theta_full 25.242
_diffrn_reflns_theta_max 27.492
_diffrn_reflns_theta_min 1.906
_diffrn_standards_number 0
_exptl_absorpt_coefficient_mu 0.870
_exptl_absorpt_correction_T_max 0.7456
_exptl_absorpt_correction_T_min 0.6628
_exptl_absorpt_correction_type multi-scan
_exptl_absorpt_process_details
;
SADABS-2014/3 (Bruker,2014) was used for absorption correction.
wR2(int) was 0.0635 before and 0.0512 after correction.
The Ratio of minimum to maximum transmission is 0.8889.
The \l/2 correction factor is Not present.
;
_exptl_crystal_colour brown
_exptl_crystal_colour_primary brown
_exptl_crystal_density_diffrn 1.533
_exptl_crystal_description block
_exptl_crystal_F_000 1304
_exptl_crystal_size_max 0.38
_exptl_crystal_size_mid 0.22
_exptl_crystal_size_min 0.2
_refine_diff_density_max 1.124
_refine_diff_density_min -0.484
_refine_diff_density_rms 0.073
_refine_ls_abs_structure_details
;
 Flack x determined using 2588 quotients [(I+)-(I-)]/[(I+)+(I-)]
 (Parsons, Flack and Wagner, Acta Cryst. B69 (2013) 249-259).
;
_refine_ls_abs_structure_Flack -0.003(13)
_refine_ls_extinction_method none
_refine_ls_goodness_of_fit_ref 1.043
_refine_ls_hydrogen_treatment constr
_refine_ls_matrix_type full
_refine_ls_number_parameters 329
_refine_ls_number_reflns 6329
_refine_ls_number_restraints 0
_refine_ls_restrained_S_all 1.043
_refine_ls_R_factor_all 0.0296
_refine_ls_R_factor_gt 0.0273
_refine_ls_shift/su_max 0.001
_refine_ls_shift/su_mean 0.000
_refine_ls_structure_factor_coef Fsqd
_refine_ls_weighting_details 'w=1/[\s^2^(Fo^2^)+(0.0395P)^2^+1.7337P] where P=(Fo^2^+2Fc^2^)/3'
_refine_ls_weighting_scheme calc
_refine_ls_wR_factor_gt 0.0711
_refine_ls_wR_factor_ref 0.0727
_reflns_Friedel_coverage 0.781
_reflns_Friedel_fraction_full 1.000
_reflns_Friedel_fraction_max 0.995
_reflns_number_gt 6038
_reflns_number_total 6329
_reflns_threshold_expression 'I > 2\s(I)'
_cod_data_source_file c6ra12428c2.cif
_cod_data_source_block rupflpa
_cod_original_cell_volume 2766.2(10)
_cod_database_code 7225901
_shelxl_version_number 2014-3
_shelx_space_group_comment
;
The symmetry employed for this shelxl refinement is uniquely defined
by the following loop, which should always be used as a source of
symmetry information in preference to the above space-group names.
They are only intended as comments.
;
_shelx_estimated_absorpt_t_max 0.845
_shelx_estimated_absorpt_t_min 0.733
_olex2_refinement_description
;
1. Fixed Uiso
 At 1.2 times of:
  All C(H) groups, All C(H,H) groups, All N(H) groups
 At 1.5 times of:
  All C(H,H,H) groups
2.a Ternary CH refined with riding coordinates:
 C7(H7), C23(H23)
2.b Secondary CH2 refined with riding coordinates:
 C8(H8A,H8B)
2.c Aromatic/amide H refined with riding coordinates:
 N1(H1), N2(H2), C4(H4), C5(H5), C6(H6), C10(H10), C11(H11), C12(H12),
 C13(H13), C14(H14), C18(H18), C19(H19), C21(H21), C22(H22)
2.d Idealised Me refined as rotating group:
 C16(H16A,H16B,H16C), C24(H24A,H24B,H24C), C25(H25A,H25B,H25C), C26(H26A,H26B,
 H26C)
;
_olex2_submission_special_instructions 'No special instructions were received'

loop_
_space_group_symop_operation_xyz
'x, y, z'
'-x+1/2, -y, z+1/2'
'-x, y+1/2, -z+1/2'
'x+1/2, -y+1/2, -z'

loop_
_atom_site_label
_atom_site_type_symbol
_atom_site_fract_x
_atom_site_fract_y
_atom_site_fract_z
_atom_site_U_iso_or_equiv
_atom_site_adp_type
_atom_site_occupancy
_atom_site_site_symmetry_order
_atom_site_calc_flag
_atom_site_refinement_flags_posn
Ru1 Ru 0.50422(2) 0.51653(2) 0.30280(2) 0.01789(8) Uani 1 1 d .
Cl1 Cl 0.46793(9) 0.48078(9) 0.42908(5) 0.0335(2) Uani 1 1 d .
Cl2 Cl 0.39099(8) 0.67212(7) 0.31967(5) 0.02335(19) Uani 1 1 d .
S1 S 0.32982(9) 0.42184(8) 0.26941(6) 0.0268(2) Uani 1 1 d .
O1 O 0.0095(3) 0.5553(2) 0.38550(16) 0.0346(6) Uani 1 1 d .
O2 O 0.0560(3) 0.6793(3) 0.50020(16) 0.0388(8) Uani 1 1 d .
O3 O -0.1083(3) 0.4660(3) 0.22017(17) 0.0365(7) Uani 1 1 d .
O4 O -0.0529(3) 0.3843(3) 0.11927(18) 0.0409(8) Uani 1 1 d .
N1 N 0.2053(3) 0.5144(3) 0.37371(17) 0.0260(7) Uani 1 1 d .
H1 H 0.2734 0.5180 0.3960 0.031 Uiso 1 1 calc R
N2 N 0.0993(3) 0.4388(2) 0.28213(18) 0.0244(7) Uani 1 1 d .
H2 H 0.0366 0.4585 0.3060 0.029 Uiso 1 1 calc R
C1 C 0.2025(3) 0.4601(3) 0.3104(2) 0.0233(8) Uani 1 1 d .
C2 C 0.1117(4) 0.5638(3) 0.4058(2) 0.0278(9) Uani 1 1 d .
C3 C 0.1457(4) 0.6274(3) 0.4674(2) 0.0306(9) Uani 1 1 d .
C4 C 0.2488(5) 0.6482(4) 0.4998(3) 0.0473(14) Uani 1 1 d .
H4 H 0.3241 0.6233 0.4865 0.057 Uiso 1 1 calc R
C5 C 0.2222(6) 0.7151(5) 0.5578(3) 0.0608(18) Uani 1 1 d .
H5 H 0.2760 0.7425 0.5918 0.073 Uiso 1 1 calc R
C6 C 0.1053(6) 0.7320(4) 0.5552(3) 0.0489(14) Uani 1 1 d .
H6 H 0.0634 0.7751 0.5875 0.059 Uiso 1 1 calc R
C7 C 0.0811(4) 0.3853(3) 0.2144(2) 0.0255(8) Uani 1 1 d .
H7 H 0.1427 0.4077 0.1794 0.031 Uiso 1 1 calc R
C8 C 0.0886(4) 0.2675(3) 0.2234(2) 0.0275(8) Uani 1 1 d .
H8A H 0.0645 0.2347 0.1777 0.033 Uiso 1 1 calc R
H8B H 0.1713 0.2484 0.2326 0.033 Uiso 1 1 calc R
C9 C 0.0134(4) 0.2257(3) 0.2835(2) 0.0264(8) Uani 1 1 d .
C10 C 0.0588(4) 0.2135(4) 0.3522(3) 0.0407(11) Uani 1 1 d .
H10 H 0.1368 0.2353 0.3619 0.049 Uiso 1 1 calc R
C11 C -0.0075(6) 0.1701(4) 0.4072(2) 0.0472(12) Uani 1 1 d .
H11 H 0.0253 0.1615 0.4539 0.057 Uiso 1 1 calc R
C12 C -0.1213(5) 0.1395(4) 0.3934(3) 0.0425(12) Uani 1 1 d .
H12 H -0.1669 0.1095 0.4307 0.051 Uiso 1 1 calc R
C13 C -0.1691(4) 0.1522(3) 0.3260(3) 0.0352(10) Uani 1 1 d .
H13 H -0.2475 0.1310 0.3170 0.042 Uiso 1 1 calc R
C14 C -0.1029(4) 0.1959(3) 0.2708(2) 0.0271(8) Uani 1 1 d .
H14 H -0.1367 0.2055 0.2246 0.032 Uiso 1 1 calc R
C15 C -0.0385(3) 0.4182(3) 0.1863(2) 0.0282(8) Uani 1 1 d .
C16 C -0.1630(6) 0.4114(6) 0.0867(3) 0.0662(18) Uani 1 1 d .
H16A H -0.1541 0.4129 0.0342 0.099 Uiso 1 1 calc GR
H16B H -0.1873 0.4791 0.1038 0.099 Uiso 1 1 calc GR
H16C H -0.2226 0.3607 0.0999 0.099 Uiso 1 1 calc GR
C17 C 0.5773(3) 0.5567(3) 0.1967(2) 0.0306(9) Uani 1 1 d .
C18 C 0.6320(4) 0.6136(3) 0.2516(3) 0.0326(10) Uani 1 1 d .
H18 H 0.6319 0.6862 0.2479 0.039 Uiso 1 1 calc R
C19 C 0.6862(3) 0.5690(3) 0.3112(3) 0.0300(9) Uani 1 1 d .
H19 H 0.7231 0.6113 0.3461 0.036 Uiso 1 1 calc R
C20 C 0.6869(3) 0.4606(3) 0.3201(2) 0.0259(8) Uani 1 1 d .
C21 C 0.6314(4) 0.4011(3) 0.2671(2) 0.0257(9) Uani 1 1 d .
H21 H 0.6302 0.3287 0.2717 0.031 Uiso 1 1 calc R
C22 C 0.5772(3) 0.4482(3) 0.2067(2) 0.0288(9) Uani 1 1 d .
H22 H 0.5396 0.4062 0.1719 0.035 Uiso 1 1 calc R
C23 C 0.5203(4) 0.6159(6) 0.1346(3) 0.0568(16) Uani 1 1 d .
H23 H 0.4666 0.6673 0.1571 0.068 Uiso 1 1 calc R
C24 C 0.6142(6) 0.6771(6) 0.0933(4) 0.072(2) Uani 1 1 d .
H24A H 0.6642 0.7138 0.1276 0.109 Uiso 1 1 calc GR
H24B H 0.5758 0.7264 0.0612 0.109 Uiso 1 1 calc GR
H24C H 0.6623 0.6301 0.0647 0.109 Uiso 1 1 calc GR
C25 C 0.4482(6) 0.5517(5) 0.0898(4) 0.0671(18) Uani 1 1 d .
H25A H 0.4983 0.5067 0.0608 0.101 Uiso 1 1 calc GR
H25B H 0.4005 0.5945 0.0578 0.101 Uiso 1 1 calc GR
H25C H 0.3966 0.5100 0.1201 0.101 Uiso 1 1 calc GR
C26 C 0.7409(4) 0.4127(4) 0.3855(3) 0.0430(12) Uani 1 1 d .
H26A H 0.7421 0.4625 0.4249 0.064 Uiso 1 1 calc GR
H26B H 0.8214 0.3913 0.3745 0.064 Uiso 1 1 calc GR
H26C H 0.6947 0.3529 0.3999 0.064 Uiso 1 1 calc GR

loop_
_atom_site_aniso_label
_atom_site_aniso_U_11
_atom_site_aniso_U_22
_atom_site_aniso_U_33
_atom_site_aniso_U_23
_atom_site_aniso_U_13
_atom_site_aniso_U_12
Ru1 0.01821(13) 0.01337(13) 0.02211(13) -0.00253(9) 0.00119(12) -0.00091(12)
Cl1 0.0347(5) 0.0403(6) 0.0255(4) 0.0093(4) 0.0027(4) 0.0108(4)
Cl2 0.0266(4) 0.0158(4) 0.0276(5) 0.0001(3) -0.0003(3) 0.0030(3)
S1 0.0211(4) 0.0231(5) 0.0361(5) -0.0145(4) 0.0096(4) -0.0067(4)
O1 0.0305(15) 0.0356(15) 0.0377(15) -0.0096(12) 0.0136(15) -0.0004(15)
O2 0.0430(18) 0.0393(18) 0.0341(16) -0.0115(14) 0.0122(14) 0.0091(15)
O3 0.0285(14) 0.0402(18) 0.0408(17) -0.0049(14) 0.0067(13) 0.0075(13)
O4 0.0384(17) 0.053(2) 0.0314(16) -0.0074(15) -0.0035(14) 0.0089(16)
N1 0.0244(15) 0.0249(16) 0.0286(16) -0.0087(14) 0.0066(12) -0.0024(14)
N2 0.0221(15) 0.0209(15) 0.0301(17) -0.0086(13) 0.0089(13) -0.0026(13)
C1 0.0233(17) 0.0167(17) 0.030(2) -0.0045(15) 0.0079(15) -0.0029(13)
C2 0.032(2) 0.0222(19) 0.029(2) -0.0025(16) 0.0120(17) -0.0006(17)
C3 0.039(2) 0.030(2) 0.024(2) -0.0053(17) 0.0088(17) 0.0082(18)
C4 0.051(3) 0.053(3) 0.038(3) -0.021(2) -0.008(2) 0.026(3)
C5 0.071(4) 0.073(4) 0.039(3) -0.033(3) -0.025(3) 0.034(3)
C6 0.073(4) 0.043(3) 0.031(2) -0.015(2) 0.007(2) 0.014(3)
C7 0.0251(19) 0.0225(18) 0.029(2) -0.0060(15) 0.0077(16) -0.0051(16)
C8 0.0206(19) 0.0239(19) 0.038(2) -0.0105(17) 0.0017(17) 0.0002(16)
C9 0.026(2) 0.0171(16) 0.036(2) -0.0030(13) 0.0013(18) 0.0000(16)
C10 0.035(2) 0.038(3) 0.049(3) -0.001(2) -0.012(2) -0.003(2)
C11 0.060(3) 0.044(3) 0.038(2) 0.0112(19) -0.012(3) 0.000(3)
C12 0.057(3) 0.030(2) 0.040(3) 0.008(2) 0.008(2) -0.005(2)
C13 0.032(2) 0.028(2) 0.046(3) 0.0012(19) 0.004(2) -0.0060(18)
C14 0.028(2) 0.025(2) 0.028(2) -0.0030(16) -0.0005(17) -0.0019(16)
C15 0.0269(19) 0.027(2) 0.031(2) 0.0012(17) 0.0054(16) -0.0031(15)
C16 0.056(4) 0.092(5) 0.051(3) -0.013(3) -0.010(3) 0.012(4)
C17 0.0211(18) 0.041(2) 0.029(2) 0.0088(19) 0.0094(18) 0.0005(16)
C18 0.024(2) 0.024(2) 0.050(3) 0.0049(19) 0.0119(19) -0.0049(16)
C19 0.0188(17) 0.026(2) 0.046(3) -0.0099(19) 0.0004(18) -0.0077(15)
C20 0.0186(17) 0.029(2) 0.030(2) -0.0047(16) -0.0006(15) 0.0025(15)
C21 0.0238(19) 0.0178(18) 0.035(2) -0.0089(17) 0.0053(17) 0.0004(15)
C22 0.0195(17) 0.040(2) 0.027(2) -0.0134(17) 0.0062(16) -0.0024(16)
C23 0.029(3) 0.101(5) 0.040(3) 0.018(3) 0.006(2) 0.003(3)
C24 0.067(4) 0.081(5) 0.069(4) 0.030(4) -0.004(3) -0.015(4)
C25 0.077(4) 0.063(4) 0.062(4) 0.005(3) 0.014(3) 0.001(3)
C26 0.031(2) 0.055(3) 0.043(3) 0.003(2) -0.007(2) 0.013(2)

loop_
_atom_type_symbol
_atom_type_description
_atom_type_scat_dispersion_real
_atom_type_scat_dispersion_imag
_atom_type_scat_source
C C 0.0033 0.0016 'International Tables Vol C Tables 4.2.6.8 and 6.1.1.4'
H H 0.0000 0.0000 'International Tables Vol C Tables 4.2.6.8 and 6.1.1.4'
Cl Cl 0.1484 0.1585 'International Tables Vol C Tables 4.2.6.8 and 6.1.1.4'
N N 0.0061 0.0033 'International Tables Vol C Tables 4.2.6.8 and 6.1.1.4'
O O 0.0106 0.0060 'International Tables Vol C Tables 4.2.6.8 and 6.1.1.4'
Ru Ru -1.2594 0.8363 'International Tables Vol C Tables 4.2.6.8 and 6.1.1.4'
S S 0.1246 0.1234 'International Tables Vol C Tables 4.2.6.8 and 6.1.1.4'

loop_
_geom_angle_atom_site_label_1
_geom_angle_atom_site_label_2
_geom_angle_atom_site_label_3
_geom_angle
Cl1 Ru1 Cl2 86.90(3)
S1 Ru1 Cl1 90.54(4)
S1 Ru1 Cl2 91.40(4)
C17 Ru1 Cl1 167.13(11)
C17 Ru1 Cl2 96.73(12)
C17 Ru1 S1 101.68(12)
C17 Ru1 C20 81.59(15)
C18 Ru1 Cl1 130.95(13)
C18 Ru1 Cl2 85.59(12)
C18 Ru1 S1 138.00(13)
C18 Ru1 C17 37.73(17)
C18 Ru1 C19 37.46(17)
C18 Ru1 C20 67.97(17)
C18 Ru1 C21 79.89(16)
C18 Ru1 C22 67.57(17)
C19 Ru1 Cl1 98.79(13)
C19 Ru1 Cl2 103.42(11)
C19 Ru1 S1 162.82(11)
C19 Ru1 C17 68.36(17)
C19 Ru1 C20 37.62(15)
C19 Ru1 C21 67.09(15)
C20 Ru1 Cl1 87.53(11)
C20 Ru1 Cl2 138.76(11)
C20 Ru1 S1 129.49(11)
C21 Ru1 Cl1 105.80(12)
C21 Ru1 Cl2 164.88(12)
C21 Ru1 S1 96.56(11)
C21 Ru1 C17 69.11(16)
C21 Ru1 C20 37.00(15)
C22 Ru1 Cl1 141.63(13)
C22 Ru1 Cl2 131.04(12)
C22 Ru1 S1 83.88(11)
C22 Ru1 C17 38.19(16)
C22 Ru1 C19 79.84(16)
C22 Ru1 C20 67.94(15)
C22 Ru1 C21 38.08(16)
C1 S1 Ru1 115.60(13)
C6 O2 C3 106.1(4)
C15 O4 C16 114.7(4)
C1 N1 H1 116.9
C1 N1 C2 126.3(3)
C2 N1 H1 116.9
C1 N2 H2 117.5
C1 N2 C7 125.0(3)
C7 N2 H2 117.5
N1 C1 S1 120.7(3)
N2 C1 S1 121.1(3)
N2 C1 N1 118.2(3)
O1 C2 N1 123.8(4)
O1 C2 C3 122.8(4)
N1 C2 C3 113.4(4)
O2 C3 C2 115.4(4)
C4 C3 O2 110.7(4)
C4 C3 C2 133.9(4)
C3 C4 H4 127.0
C3 C4 C5 106.1(5)
C5 C4 H4 127.0
C4 C5 H5 126.7
C6 C5 C4 106.5(5)
C6 C5 H5 126.7
O2 C6 H6 124.7
C5 C6 O2 110.6(4)
C5 C6 H6 124.7
N2 C7 H7 108.8
N2 C7 C8 112.1(3)
N2 C7 C15 106.8(3)
C8 C7 H7 108.8
C15 C7 H7 108.8
C15 C7 C8 111.5(3)
C7 C8 H8A 108.7
C7 C8 H8B 108.7
H8A C8 H8B 107.6
C9 C8 C7 114.1(3)
C9 C8 H8A 108.7
C9 C8 H8B 108.7
C10 C9 C8 120.7(4)
C10 C9 C14 118.5(4)
C14 C9 C8 120.8(4)
C9 C10 H10 119.3
C9 C10 C11 121.3(4)
C11 C10 H10 119.3
C10 C11 H11 120.3
C12 C11 C10 119.4(4)
C12 C11 H11 120.3
C11 C12 H12 119.8
C13 C12 C11 120.4(5)
C13 C12 H12 119.8
C12 C13 H13 119.9
C12 C13 C14 120.3(4)
C14 C13 H13 119.9
C9 C14 H14 120.0
C13 C14 C9 120.1(4)
C13 C14 H14 120.0
O3 C15 O4 126.0(4)
O3 C15 C7 124.3(4)
O4 C15 C7 109.7(3)
O4 C16 H16A 109.5
O4 C16 H16B 109.5
O4 C16 H16C 109.5
H16A C16 H16B 109.5
H16A C16 H16C 109.5
H16B C16 H16C 109.5
C18 C17 Ru1 69.2(2)
C18 C17 C22 115.4(4)
C18 C17 C23 117.8(4)
C22 C17 Ru1 69.3(2)
C22 C17 C23 126.7(5)
C23 C17 Ru1 129.3(3)
Ru1 C18 H18 128.2
C17 C18 Ru1 73.1(2)
C17 C18 H18 118.3
C19 C18 Ru1 72.7(2)
C19 C18 C17 123.4(4)
C19 C18 H18 118.3
Ru1 C19 H19 130.5
C18 C19 Ru1 69.8(2)
C18 C19 H19 119.7
C18 C19 C20 120.6(4)
C20 C19 Ru1 72.7(2)
C20 C19 H19 119.7
C19 C20 Ru1 69.7(2)
C19 C20 C26 120.7(4)
C21 C20 Ru1 70.1(2)
C21 C20 C19 117.8(4)
C21 C20 C26 121.4(4)
C26 C20 Ru1 129.6(3)
Ru1 C21 H21 130.3
C20 C21 Ru1 72.9(2)
C20 C21 H21 119.7
C20 C21 C22 120.6(4)
C22 C21 Ru1 69.7(2)
C22 C21 H21 119.7
Ru1 C22 H22 128.9
C17 C22 Ru1 72.5(2)
C17 C22 H22 118.9
C21 C22 Ru1 72.2(2)
C21 C22 C17 122.1(4)
C21 C22 H22 118.9
C17 C23 H23 106.5
C17 C23 C24 110.0(4)
C24 C23 H23 106.5
C25 C23 C17 112.5(6)
C25 C23 H23 106.5
C25 C23 C24 114.3(5)
C23 C24 H24A 109.5
C23 C24 H24B 109.5
C23 C24 H24C 109.5
H24A C24 H24B 109.5
H24A C24 H24C 109.5
H24B C24 H24C 109.5
C23 C25 H25A 109.5
C23 C25 H25B 109.5
C23 C25 H25C 109.5
H25A C25 H25B 109.5
H25A C25 H25C 109.5
H25B C25 H25C 109.5
C20 C26 H26A 109.5
C20 C26 H26B 109.5
C20 C26 H26C 109.5
H26A C26 H26B 109.5
H26A C26 H26C 109.5
H26B C26 H26C 109.5

loop_
_geom_bond_atom_site_label_1
_geom_bond_atom_site_label_2
_geom_bond_distance
Ru1 Cl1 2.4275(11)
Ru1 Cl2 2.4280(10)
Ru1 S1 2.4221(11)
Ru1 C17 2.204(4)
Ru1 C18 2.153(4)
Ru1 C19 2.191(4)
Ru1 C20 2.230(4)
Ru1 C21 2.194(4)
Ru1 C22 2.162(4)
S1 C1 1.714(4)
O1 C2 1.229(5)
O2 C3 1.369(5)
O2 C6 1.354(6)
O3 C15 1.191(5)
O4 C15 1.331(5)
O4 C16 1.438(7)
N1 H1 0.8800
N1 C1 1.373(5)
N1 C2 1.383(5)
N2 H2 0.8800
N2 C1 1.318(5)
N2 C7 1.454(5)
C2 C3 1.466(6)
C3 C4 1.348(7)
C4 H4 0.9500
C4 C5 1.420(7)
C5 H5 0.9500
C5 C6 1.352(9)
C6 H6 0.9500
C7 H7 1.0000
C7 C8 1.550(5)
C7 C15 1.523(6)
C8 H8A 0.9900
C8 H8B 0.9900
C8 C9 1.510(6)
C9 C10 1.386(6)
C9 C14 1.401(6)
C10 H10 0.9500
C10 C11 1.392(7)
C11 H11 0.9500
C11 C12 1.382(8)
C12 H12 0.9500
C12 C13 1.375(7)
C13 H13 0.9500
C13 C14 1.396(6)
C14 H14 0.9500
C16 H16A 0.9800
C16 H16B 0.9800
C16 H16C 0.9800
C17 C18 1.409(6)
C17 C22 1.429(6)
C17 C23 1.533(7)
C18 H18 0.9500
C18 C19 1.395(6)
C19 H19 0.9500
C19 C20 1.426(6)
C20 C21 1.404(6)
C20 C26 1.499(6)
C21 H21 0.9500
C21 C22 1.421(6)
C22 H22 0.9500
C23 H23 1.0000
C23 C24 1.541(8)
C23 C25 1.440(9)
C24 H24A 0.9800
C24 H24B 0.9800
C24 H24C 0.9800
C25 H25A 0.9800
C25 H25B 0.9800
C25 H25C 0.9800
C26 H26A 0.9800
C26 H26B 0.9800
C26 H26C 0.9800

loop_
_geom_hbond_atom_site_label_D
_geom_hbond_atom_site_label_H
_geom_hbond_atom_site_label_A
_geom_hbond_distance_DH
_geom_hbond_distance_HA
_geom_hbond_distance_DA
_geom_hbond_angle_DHA
N1 H1 Cl1 0.88 2.35 3.195(3) 160.4
N2 H2 O1 0.88 1.97 2.655(4) 133.9

loop_
_geom_torsion_atom_site_label_1
_geom_torsion_atom_site_label_2
_geom_torsion_atom_site_label_3
_geom_torsion_atom_site_label_4
_geom_torsion
Ru1 S1 C1 N1 -21.1(4)
Ru1 S1 C1 N2 158.6(3)
Ru1 C17 C18 C19 55.2(4)
Ru1 C17 C22 C21 -54.8(4)
Ru1 C17 C23 C24 147.7(4)
Ru1 C17 C23 C25 -83.6(6)
Ru1 C18 C19 C20 54.1(4)
Ru1 C19 C20 C21 52.8(3)
Ru1 C19 C20 C26 -124.7(4)
Ru1 C20 C21 C22 52.9(3)
Ru1 C21 C22 C17 54.9(4)
O1 C2 C3 O2 -1.5(6)
O1 C2 C3 C4 179.5(6)
O2 C3 C4 C5 1.7(6)
N1 C2 C3 O2 178.9(4)
N1 C2 C3 C4 -0.1(8)
N2 C7 C8 C9 50.5(5)
N2 C7 C15 O3 -10.3(5)
N2 C7 C15 O4 170.5(3)
C1 N1 C2 O1 8.8(7)
C1 N1 C2 C3 -171.6(4)
C1 N2 C7 C8 82.6(5)
C1 N2 C7 C15 -155.1(4)
C2 N1 C1 S1 168.7(3)
C2 N1 C1 N2 -11.0(6)
C2 C3 C4 C5 -179.3(5)
C3 O2 C6 C5 0.1(6)
C3 C4 C5 C6 -1.6(7)
C4 C5 C6 O2 0.9(8)
C6 O2 C3 C2 179.6(4)
C6 O2 C3 C4 -1.2(6)
C7 N2 C1 S1 -1.9(5)
C7 N2 C1 N1 177.8(4)
C7 C8 C9 C10 -91.9(5)
C7 C8 C9 C14 89.8(4)
C8 C7 C15 O3 112.4(5)
C8 C7 C15 O4 -66.7(4)
C8 C9 C10 C11 -176.6(4)
C8 C9 C14 C13 176.4(4)
C9 C10 C11 C12 -0.7(8)
C10 C9 C14 C13 -2.0(6)
C10 C11 C12 C13 -0.3(8)
C11 C12 C13 C14 0.1(8)
C12 C13 C14 C9 1.0(7)
C14 C9 C10 C11 1.8(7)
C15 C7 C8 C9 -69.2(5)
C16 O4 C15 O3 1.2(7)
C16 O4 C15 C7 -179.6(5)
C17 C18 C19 Ru1 -55.3(4)
C17 C18 C19 C20 -1.2(6)
C18 C17 C22 Ru1 53.1(3)
C18 C17 C22 C21 -1.6(6)
C18 C17 C23 C24 62.8(6)
C18 C17 C23 C25 -168.6(5)
C18 C19 C20 Ru1 -52.8(4)
C18 C19 C20 C21 0.0(6)
C18 C19 C20 C26 -177.5(4)
C19 C20 C21 Ru1 -52.6(3)
C19 C20 C21 C22 0.3(6)
C20 C21 C22 Ru1 -54.3(3)
C20 C21 C22 C17 0.6(6)
C22 C17 C18 Ru1 -53.2(3)
C22 C17 C18 C19 2.0(6)
C22 C17 C23 C24 -119.9(6)
C22 C17 C23 C25 8.7(7)
C23 C17 C18 Ru1 124.4(4)
C23 C17 C18 C19 179.5(4)
C23 C17 C22 Ru1 -124.2(4)
C23 C17 C22 C21 -179.0(4)
C26 C20 C21 Ru1 124.9(4)
C26 C20 C21 C22 177.8(4)
